data_4115971
loop_
_publ_author_name
'Andrzej Rajca'
'Andrej Safronov'
'Suchada Rajca'
'Jirawat Wongsriratanakul'

_publ_section_title
;
 D2-Symmetric Dimer of 1,1'-Binaphthyl and Its Chiral \p-Conjugated
 Carbodianion
;
_journal_name_full 'Journal of the American Chemical Society'
_journal_page_first 3351
_journal_page_last 3357
_journal_paper_doi 10.1021/ja993286k
_journal_volume 122
_journal_year 2000
_chemical_formula_sum 'C42 H27 N'
_chemical_formula_weight 545.65
_chemical_name_systematic
; 
 tetranaphthalene acetonitrile solvent 
;
_space_group_IT_number 5
_symmetry_cell_setting monoclinic
_symmetry_space_group_name_Hall 'C 2y'
_symmetry_space_group_name_H-M 'C 1 2 1'
_atom_sites_solution_hydrogens geom
_atom_sites_solution_primary direct
_atom_sites_solution_secondary difmap
_audit_creation_method SHELXL-97
_cell_angle_alpha 90.00
_cell_angle_beta 92.140(10)
_cell_angle_gamma 90.00
_cell_formula_units_Z 2
_cell_length_a 18.158(3)
_cell_length_b 9.0659(13)
_cell_length_c 9.6297(11)
_cell_measurement_reflns_used 26
_cell_measurement_temperature 293(2)
_cell_measurement_theta_max 10
_cell_measurement_theta_min 9.5
_cell_volume 1584.1(4)
_computing_cell_refinement XSCANS
_computing_data_collection XSCANS
_computing_data_reduction XSCANS
_computing_molecular_graphics ORTEP-III
_computing_structure_refinement 'SHELXL-97 (Sheldrick, 1997)'
_computing_structure_solution 'SHELXS-97 (Sheldrick, 1990)'
_diffrn_ambient_temperature 293(2)
_diffrn_measured_fraction_theta_full 0.989
_diffrn_measured_fraction_theta_max 0.989
_diffrn_measurement_device_type 'Siemens P4'
_diffrn_measurement_method '\w - 2\q'
_diffrn_radiation_monochromator graphite
_diffrn_radiation_source 'fine-focus sealed tube'
_diffrn_radiation_type MoK\a
_diffrn_radiation_wavelength 0.71073
_diffrn_reflns_av_R_equivalents 0.0212
_diffrn_reflns_av_sigmaI/netI 0.0408
_diffrn_reflns_limit_h_max 25
_diffrn_reflns_limit_h_min -1
_diffrn_reflns_limit_k_max 12
_diffrn_reflns_limit_k_min -1
_diffrn_reflns_limit_l_max 13
_diffrn_reflns_limit_l_min -13
_diffrn_reflns_number 2909
_diffrn_reflns_theta_full 30.00
_diffrn_reflns_theta_max 30.00
_diffrn_reflns_theta_min 2.24
_diffrn_standards_decay_% 3
_diffrn_standards_interval_time 60
_diffrn_standards_number 3
_exptl_absorpt_coefficient_mu 0.066
_exptl_absorpt_correction_type none
_exptl_crystal_colour colorless
_exptl_crystal_density_diffrn 1.144
_exptl_crystal_description tabular
_exptl_crystal_F_000 572
_exptl_crystal_size_max 0.62
_exptl_crystal_size_mid 0.62
_exptl_crystal_size_min 0.12
_refine_diff_density_max 0.163
_refine_diff_density_min -0.147
_refine_diff_density_rms 0.029
_refine_ls_abs_structure_details 'Flack H D (1983), Acta Cryst. A39, 876-881'
_refine_ls_abs_structure_Flack -3(10)
_refine_ls_extinction_method none
_refine_ls_goodness_of_fit_ref 1.012
_refine_ls_hydrogen_treatment refall
_refine_ls_matrix_type full
_refine_ls_number_parameters 252
_refine_ls_number_reflns 2687
_refine_ls_number_restraints 1
_refine_ls_restrained_S_all 1.012
_refine_ls_R_factor_all 0.0662
_refine_ls_R_factor_gt 0.0456
_refine_ls_shift/su_max 0.000
_refine_ls_shift/su_mean 0.000
_refine_ls_structure_factor_coef Fsqd
_refine_ls_weighting_details 'calc w=1/[\s^2^(Fo^2^)+(0.0663P)^2^+0.1812P] where P=(Fo^2^+2Fc^2^)/3'
_refine_ls_weighting_scheme calc
_refine_ls_wR_factor_gt 0.1183
_refine_ls_wR_factor_ref 0.1318
_reflns_number_gt 2012
_reflns_number_total 2687
_reflns_threshold_expression >2sigma(I)
_cod_data_source_file ja993286k.cif
_cod_data_source_block c:n156
_cod_database_code 4115971

loop_
_symmetry_equiv_pos_as_xyz
'x, y, z'
'-x, y, -z'
'x+1/2, y+1/2, z'
'-x+1/2, y+1/2, -z'

loop_
_atom_site_label
_atom_site_type_symbol
_atom_site_fract_x
_atom_site_fract_y
_atom_site_fract_z
_atom_site_U_iso_or_equiv
_atom_site_adp_type
_atom_site_occupancy
_atom_site_symmetry_multiplicity
_atom_site_calc_flag
_atom_site_refinement_flags
C1 C 0.07025(10) 0.3863(2) 0.10513(19) 0.0462(4) Uani 1 1 d .
C2 C 0.01868(10) 0.4923(2) 0.0699(2) 0.0472(4) Uani 1 1 d .
C3 C 0.00083(11) 0.6038(3) 0.1666(2) 0.0542(5) Uani 1 1 d .
H3 H -0.0348(13) 0.677(3) 0.137(3) 0.058(7) Uiso 1 1 d .
C4 C 0.03341(13) 0.6077(3) 0.2955(2) 0.0571(5) Uani 1 1 d .
H4 H 0.0217(13) 0.682(4) 0.358(3) 0.063(7) Uiso 1 1 d .
C5 C 0.12216(15) 0.5052(4) 0.4698(2) 0.0678(7) Uani 1 1 d .
H5 H 0.1028(17) 0.592(5) 0.532(3) 0.097(10) Uiso 1 1 d .
C6 C 0.17325(16) 0.4037(4) 0.5080(3) 0.0792(9) Uani 1 1 d .
H6 H 0.1987(15) 0.399(4) 0.599(3) 0.080(8) Uiso 1 1 d .
C7 C 0.19224(16) 0.2915(4) 0.4157(3) 0.0775(8) Uani 1 1 d .
H7 H 0.2297(16) 0.218(4) 0.441(3) 0.082(9) Uiso 1 1 d .
C8 C 0.15938(13) 0.2841(3) 0.2850(3) 0.0634(6) Uani 1 1 d .
H8 H 0.1739(14) 0.217(4) 0.219(3) 0.068(8) Uiso 1 1 d .
C9 C 0.08644(11) 0.5017(3) 0.3355(2) 0.0528(5) Uani 1 1 d .
C10 C 0.10569(10) 0.3888(3) 0.2409(2) 0.0492(4) Uani 1 1 d .
C11 C 0.08800(10) 0.2693(2) 0.0022(2) 0.0485(4) Uani 1 1 d .
C12 C 0.03700(11) 0.1612(3) -0.0313(2) 0.0533(5) Uani 1 1 d .
C13 C 0.05479(16) 0.0480(3) -0.1264(3) 0.0671(6) Uani 1 1 d .
H13 H 0.0174(18) -0.028(4) -0.143(3) 0.087(9) Uiso 1 1 d .
C14 C 0.12092(16) 0.0466(3) -0.1873(3) 0.0712(7) Uani 1 1 d .
H14 H 0.1293(16) -0.027(5) -0.249(3) 0.088(10) Uiso 1 1 d .
C15 C 0.24290(16) 0.1610(4) -0.2235(3) 0.0693(7) Uani 1 1 d .
H15 H 0.2503(15) 0.091(4) -0.285(3) 0.075(8) Uiso 1 1 d .
C16 C 0.29226(14) 0.2680(4) -0.1968(3) 0.0747(8) Uani 1 1 d .
H16 H 0.3415(15) 0.257(4) -0.239(3) 0.084(9) Uiso 1 1 d .
C17 C 0.27582(13) 0.3828(4) -0.1053(3) 0.0698(7) Uani 1 1 d .
H17 H 0.3101(15) 0.471(4) -0.081(3) 0.069(7) Uiso 1 1 d .
C18 C 0.20982(12) 0.3844(3) -0.0410(2) 0.0596(5) Uani 1 1 d .
H18 H 0.1984(13) 0.463(3) 0.020(2) 0.060(7) Uiso 1 1 d .
C19 C 0.17363(12) 0.1573(3) -0.1601(2) 0.0588(6) Uani 1 1 d .
C20 C 0.15749(11) 0.2717(3) -0.0645(2) 0.0509(5) Uani 1 1 d .
C1A C 0.5000 0.6828(7) 0.5000 0.1109(18) Uani 1 2 d S
C2A C 0.5221(6) 0.5295(9) 0.4984(19) 0.111(5) Uani 0.50 1 d P
N1A N 0.5409(7) 0.4145(10) 0.4937(13) 0.197(7) Uani 0.50 1 d P

loop_
_atom_site_aniso_label
_atom_site_aniso_U_11
_atom_site_aniso_U_22
_atom_site_aniso_U_33
_atom_site_aniso_U_23
_atom_site_aniso_U_13
_atom_site_aniso_U_12
C1 0.0444(8) 0.0457(10) 0.0484(9) -0.0018(9) 0.0028(7) -0.0015(9)
C2 0.0432(9) 0.0439(11) 0.0546(10) -0.0025(9) 0.0052(8) -0.0033(9)
C3 0.0483(10) 0.0460(11) 0.0687(13) -0.0063(10) 0.0089(9) 0.0004(10)
C4 0.0564(11) 0.0546(12) 0.0614(11) -0.0130(11) 0.0168(9) -0.0056(11)
C5 0.0738(14) 0.0799(18) 0.0501(11) -0.0069(13) 0.0074(10) -0.0105(15)
C6 0.0864(17) 0.101(2) 0.0499(11) 0.0045(15) -0.0085(11) -0.0066(19)
C7 0.0787(16) 0.087(2) 0.0654(14) 0.0145(15) -0.0082(12) 0.0125(16)
C8 0.0648(12) 0.0676(16) 0.0576(12) 0.0009(13) 0.0001(10) 0.0085(13)
C9 0.0510(10) 0.0589(12) 0.0492(9) -0.0037(10) 0.0097(8) -0.0112(10)
C10 0.0475(9) 0.0518(11) 0.0488(9) 0.0014(9) 0.0062(7) -0.0040(9)
C11 0.0493(9) 0.0449(10) 0.0511(9) -0.0027(9) -0.0016(8) 0.0072(9)
C12 0.0573(11) 0.0421(10) 0.0601(11) -0.0016(9) -0.0057(9) 0.0064(10)
C13 0.0741(15) 0.0468(12) 0.0794(15) -0.0122(12) -0.0112(13) 0.0059(12)
C14 0.0835(16) 0.0570(14) 0.0720(15) -0.0199(12) -0.0087(13) 0.0220(14)
C15 0.0750(15) 0.0760(16) 0.0573(12) -0.0073(13) 0.0056(11) 0.0322(15)
C16 0.0602(13) 0.095(2) 0.0697(14) 0.0000(16) 0.0134(11) 0.0221(16)
C17 0.0549(11) 0.0872(19) 0.0679(13) -0.0016(15) 0.0073(10) 0.0028(15)
C18 0.0558(11) 0.0675(15) 0.0557(10) -0.0086(12) 0.0046(9) 0.0049(12)
C19 0.0638(12) 0.0585(13) 0.0538(10) -0.0034(10) -0.0038(9) 0.0220(12)
C20 0.0515(10) 0.0543(12) 0.0466(9) -0.0029(9) -0.0025(7) 0.0138(10)
C1A 0.123(4) 0.076(3) 0.137(5) 0.000 0.044(4) 0.000
C2A 0.176(15) 0.076(4) 0.080(4) -0.017(5) -0.007(10) -0.019(5)
N1A 0.36(2) 0.081(5) 0.149(7) -0.054(6) -0.054(13) 0.024(7)

loop_
_atom_type_symbol
_atom_type_description
_atom_type_scat_dispersion_real
_atom_type_scat_dispersion_imag
_atom_type_scat_source
C C 0.0033 0.0016 'International Tables Vol C Tables 4.2.6.8 and 6.1.1.4'
H H 0.0000 0.0000 'International Tables Vol C Tables 4.2.6.8 and 6.1.1.4'
N N 0.0061 0.0033 'International Tables Vol C Tables 4.2.6.8 and 6.1.1.4'

loop_
_geom_angle_atom_site_label_1
_geom_angle_atom_site_label_2
_geom_angle_atom_site_label_3
_geom_angle
_geom_angle_site_symmetry_3
_geom_angle_publ_flag
C2 C1 C10 119.41(18) . yes
C2 C1 C11 119.61(16) . yes
C10 C1 C11 120.98(18) . yes
C1 C2 C3 120.40(18) . yes
C1 C2 C2 120.47(15) 2 yes
C3 C2 C2 119.13(16) 2 yes
C4 C3 C2 121.1(2) . yes
C4 C3 H3 121.3(15) . yes
C2 C3 H3 117.6(15) . yes
C3 C4 C9 120.3(2) . yes
C3 C4 H4 120.5(15) . yes
C9 C4 H4 119.2(15) . yes
C6 C5 C9 121.1(3) . yes
C6 C5 H5 126.7(18) . yes
C9 C5 H5 112.2(18) . yes
C5 C6 C7 120.4(2) . yes
C5 C6 H6 125(2) . yes
C7 C6 H6 115(2) . yes
C8 C7 C6 120.5(3) . yes
C8 C7 H7 118.0(18) . yes
C6 C7 H7 121.5(18) . yes
C7 C8 C10 120.8(3) . yes
C7 C8 H8 122.3(16) . yes
C10 C8 H8 116.7(16) . yes
C4 C9 C5 121.2(2) . yes
C4 C9 C10 119.93(18) . yes
C5 C9 C10 118.9(2) . yes
C8 C10 C9 118.29(19) . yes
C8 C10 C1 122.9(2) . yes
C9 C10 C1 118.83(19) . yes
C12 C11 C20 120.01(19) . yes
C12 C11 C1 119.99(18) . yes
C20 C11 C1 119.99(18) . yes
C11 C12 C13 119.8(2) . yes
C11 C12 C12 120.85(17) 2 yes
C13 C12 C12 119.33(18) 2 yes
C14 C13 C12 120.8(2) . yes
C14 C13 H13 123(2) . yes
C12 C13 H13 116(2) . yes
C13 C14 C19 121.4(2) . yes
C13 C14 H14 117(2) . yes
C19 C14 H14 121(2) . yes
C16 C15 C19 122.2(3) . yes
C16 C15 H15 122.3(19) . yes
C19 C15 H15 115.5(19) . yes
C15 C16 C17 120.1(2) . yes
C15 C16 H16 117(2) . yes
C17 C16 H16 123(2) . yes
C18 C17 C16 120.1(3) . yes
C18 C17 H17 114.8(16) . yes
C16 C17 H17 125.1(16) . yes
C17 C18 C20 121.1(3) . yes
C17 C18 H18 120.1(15) . yes
C20 C18 H18 118.8(15) . yes
C14 C19 C15 123.0(2) . yes
C14 C19 C20 119.1(2) . yes
C15 C19 C20 117.9(2) . yes
C18 C20 C19 118.60(19) . yes
C18 C20 C11 122.54(19) . yes
C19 C20 C11 118.8(2) . yes
N1A C2A C1A 177.3(17) . yes

loop_
_geom_bond_atom_site_label_1
_geom_bond_atom_site_label_2
_geom_bond_distance
_geom_bond_site_symmetry_2
_geom_bond_publ_flag
C1 C2 1.376(3) . yes
C1 C10 1.436(2) . yes
C1 C11 1.495(3) . yes
C2 C3 1.420(3) . yes
C2 C2 1.485(4) 2 yes
C3 C4 1.355(3) . yes
C3 H3 0.96(3) . yes
C4 C9 1.405(4) . yes
C4 H4 0.93(3) . yes
C5 C6 1.348(5) . yes
C5 C9 1.425(3) . yes
C5 H5 1.06(4) . yes
C6 C7 1.402(5) . yes
C6 H6 0.98(3) . yes
C7 C8 1.375(4) . yes
C7 H7 0.98(3) . yes
C8 C10 1.414(3) . yes
C8 H8 0.93(3) . yes
C9 C10 1.422(3) . yes
C11 C12 1.378(3) . yes
C11 C20 1.438(3) . yes
C12 C13 1.421(3) . yes
C12 C12 1.493(4) 2 yes
C13 C14 1.356(4) . yes
C13 H13 0.97(4) . yes
C14 C19 1.405(4) . yes
C14 H14 0.91(4) . yes
C15 C16 1.339(5) . yes
C15 C19 1.419(3) . yes
C15 H15 0.88(3) . yes
C16 C17 1.404(4) . yes
C16 H16 1.00(3) . yes
C17 C18 1.369(3) . yes
C17 H17 1.04(3) . yes
C18 C20 1.408(3) . yes
C18 H18 0.96(3) . yes
C19 C20 1.424(3) . yes
C1A C2A 1.447(10) . yes
C2A N1A 1.098(11) . yes
